data_1553693
loop_
_publ_author_name
'Matsumoto, Takuya'
'Takamine, Hirofumi'
'Tanaka, Kazuo'
'Chujo, Yoshiki'

_publ_section_title
;
 Design of bond-cleavage-induced intramolecular charge transfer emission
 with dibenzoboroles and their application to ratiometric sensors for
 discriminating chain lengths of alkanes
;
_journal_issue 11
_journal_name_full 'Materials Chemistry Frontiers'
_journal_page_first 2368
_journal_paper_doi 10.1039/C7QM00350A
_journal_volume 1
_journal_year 2017
_chemical_formula_sum 'C29 H34 B Br2 N'
_chemical_formula_weight 567.20
_space_group_IT_number 2
_space_group_name_Hall '-P 1'
_space_group_name_H-M_alt 'P -1'
_symmetry_cell_setting triclinic
_symmetry_space_group_name_H-M 'P -1'
_atom_sites_solution_hydrogens geom
_atom_sites_solution_primary direct
_atom_sites_solution_secondary difmap
_audit_creation_method SHELXL-97
_audit_update_record
;
2017-07-11 deposited with the CCDC.
2017-09-04 downloaded from the CCDC.
;
_cell_angle_alpha 87.095(6)
_cell_angle_beta 78.445(6)
_cell_angle_gamma 81.208(6)
_cell_formula_units_Z 2
_cell_length_a 7.9955(14)
_cell_length_b 11.139(2)
_cell_length_c 14.735(3)
_cell_measurement_reflns_used 9993
_cell_measurement_temperature 296(2)
_cell_measurement_theta_max 27.86
_cell_measurement_theta_min 2.63
_cell_volume 1270.3(4)
_computing_structure_refinement 'SHELXL-97 (Sheldrick, 1997)'
_computing_structure_solution 'SHELXS-97 (Sheldrick, 1990)'
_diffrn_ambient_temperature 296(2)
_diffrn_measured_fraction_theta_full 0.992
_diffrn_measured_fraction_theta_max 0.992
_diffrn_measurement_device_type 'Rigaku R-AXISIP'
_diffrn_measurement_method \w
_diffrn_radiation_monochromator graphite
_diffrn_radiation_source 'fine-focus sealed tube'
_diffrn_radiation_type MoK\a
_diffrn_radiation_wavelength 0.71075
_diffrn_reflns_av_R_equivalents 0.1390
_diffrn_reflns_av_sigmaI/netI 0.1987
_diffrn_reflns_limit_h_max 10
_diffrn_reflns_limit_h_min -10
_diffrn_reflns_limit_k_max 14
_diffrn_reflns_limit_k_min -14
_diffrn_reflns_limit_l_max 19
_diffrn_reflns_limit_l_min -19
_diffrn_reflns_number 12232
_diffrn_reflns_theta_full 27.48
_diffrn_reflns_theta_max 27.48
_diffrn_reflns_theta_min 3.06
_exptl_absorpt_coefficient_mu 3.209
_exptl_absorpt_correction_T_max 0.7397
_exptl_absorpt_correction_T_min 0.4461
_exptl_crystal_colour yellow
_exptl_crystal_density_diffrn 1.483
_exptl_crystal_density_method 'not measured'
_exptl_crystal_description block
_exptl_crystal_F_000 580
_exptl_crystal_size_max 0.30
_exptl_crystal_size_mid 0.10
_exptl_crystal_size_min 0.10
_refine_diff_density_max 1.481
_refine_diff_density_min -0.833
_refine_diff_density_rms 0.140
_refine_ls_extinction_method none
_refine_ls_goodness_of_fit_ref 0.960
_refine_ls_hydrogen_treatment mixed
_refine_ls_matrix_type full
_refine_ls_number_parameters 306
_refine_ls_number_reflns 5793
_refine_ls_number_restraints 0
_refine_ls_restrained_S_all 0.960
_refine_ls_R_factor_all 0.1758
_refine_ls_R_factor_gt 0.0840
_refine_ls_shift/su_max 0.001
_refine_ls_shift/su_mean 0.000
_refine_ls_structure_factor_coef Fsqd
_refine_ls_weighting_details 'calc w=1/[\s^2^(Fo^2^)+(0.0777P)^2^+0.0000P] where P=(Fo^2^+2Fc^2^)/3'
_refine_ls_weighting_scheme calc
_refine_ls_wR_factor_gt 0.1671
_refine_ls_wR_factor_ref 0.2049
_reflns_number_gt 2900
_reflns_number_total 5793
_reflns_threshold_expression >2sigma(I)
_cod_data_source_file c7qm00350a2.cif
_cod_data_source_block ydkr
_cod_original_cell_volume 1270.4(4)
_cod_original_sg_symbol_H-M P-1
_cod_database_code 1553693

loop_
_symmetry_equiv_pos_as_xyz
'x, y, z'
'-x, -y, -z'

loop_
_atom_site_label
_atom_site_type_symbol
_atom_site_fract_x
_atom_site_fract_y
_atom_site_fract_z
_atom_site_U_iso_or_equiv
_atom_site_adp_type
_atom_site_occupancy
_atom_site_symmetry_multiplicity
_atom_site_calc_flag
_atom_site_refinement_flags
Br1 Br 0.23652(9) 0.84177(7) 0.81925(6) 0.0422(3) Uani 1 1 d .
Br2 Br 1.07158(9) 1.38787(7) 0.38447(6) 0.0400(3) Uani 1 1 d .
C1 C 0.7631(9) 1.6162(7) 0.9006(5) 0.0339(18) Uani 1 1 d .
N1 N 0.3941(7) 1.3462(6) 0.6605(4) 0.0328(15) Uani 1 1 d .
C2 C 0.9384(9) 1.1649(7) 0.4162(5) 0.0333(18) Uani 1 1 d .
H28 H 1.0172 1.1417 0.3623 0.040 Uiso 1 1 calc R
C3 C 0.5120(9) 1.1093(7) 0.6839(5) 0.0314(18) Uani 1 1 d .
C4 C 0.9399(9) 1.1618(6) 0.9104(5) 0.0344(18) Uani 1 1 d .
H29 H 1.0370 1.1981 0.8779 0.052 Uiso 1 1 calc R
H30 H 0.9777 1.0788 0.9262 0.052 Uiso 1 1 calc R
H31 H 0.8887 1.2058 0.9659 0.052 Uiso 1 1 calc R
C5 C 0.3898(9) 0.9259(7) 0.7322(5) 0.0351(19) Uani 1 1 d .
C6 C 0.7080(8) 1.2352(7) 0.5811(5) 0.0294(17) Uani 1 1 d .
C7 C 0.9268(9) 1.2789(7) 0.4498(5) 0.0317(17) Uani 1 1 d .
C8 C 0.7730(9) 1.3952(7) 0.8629(5) 0.0328(18) Uani 1 1 d .
H59 H 0.8454 1.3779 0.9054 0.039 Uiso 1 1 calc R
C9 C 0.6845(9) 1.6028(7) 1.0031(5) 0.0321(18) Uani 1 1 d .
H32 H 0.7234 1.6600 1.0378 0.048 Uiso 1 1 calc R
H33 H 0.7195 1.5217 1.0245 0.048 Uiso 1 1 calc R
H34 H 0.5609 1.6182 1.0116 0.048 Uiso 1 1 calc R
C10 C 0.6028(8) 1.5427(7) 0.7841(5) 0.0325(18) Uani 1 1 d .
H58 H 0.5568 1.6224 0.7721 0.039 Uiso 1 1 calc R
C11 C 0.7350(8) 1.2957(7) 0.8202(5) 0.0287(17) Uani 1 1 d .
C12 C 0.6538(9) 1.1074(7) 0.9042(6) 0.0392(19) Uani 1 1 d .
H36 H 0.6023 1.1549 0.9579 0.059 Uiso 1 1 calc R
H37 H 0.6962 1.0267 0.9233 0.059 Uiso 1 1 calc R
H38 H 0.5691 1.1037 0.8670 0.059 Uiso 1 1 calc R
C13 C 0.7226(9) 1.1183(7) 0.5442(5) 0.0322(18) Uani 1 1 d .
C14 C 0.7145(9) 1.5147(7) 0.8481(5) 0.0313(18) Uani 1 1 d .
C15 C 0.3379(9) 1.3385(7) 0.5707(5) 0.0368(19) Uani 1 1 d .
H39 H 0.3106 1.2586 0.5649 0.055 Uiso 1 1 calc R
H40 H 0.4293 1.3545 0.5205 0.055 Uiso 1 1 calc R
H41 H 0.2376 1.3976 0.5688 0.055 Uiso 1 1 calc R
C16 C 0.4864(9) 0.8636(7) 0.6549(5) 0.0336(18) Uani 1 1 d .
H42 H 0.4767 0.7830 0.6465 0.040 Uiso 1 1 calc R
C17 C 0.5648(9) 1.4442(7) 0.7394(5) 0.0331(18) Uani 1 1 d .
C18 C 0.6254(9) 1.3220(7) 0.7540(5) 0.0320(18) Uani 1 1 d .
C19 C 0.8357(9) 1.0864(7) 0.4609(5) 0.0365(19) Uani 1 1 d .
H43 H 0.8402 1.0105 0.4362 0.044 Uiso 1 1 calc R
C20 C 0.7028(9) 1.7427(7) 0.8671(6) 0.0373(19) Uani 1 1 d .
H44 H 0.5789 1.7571 0.8787 0.056 Uiso 1 1 calc R
H45 H 0.7466 1.7504 0.8018 0.056 Uiso 1 1 calc R
H46 H 0.7444 1.8011 0.8994 0.056 Uiso 1 1 calc R
C21 C 0.4539(9) 1.4687(6) 0.6678(5) 0.0302(17) Uani 1 1 d .
H60 H 0.5196 1.4935 0.6090 0.036 Uiso 1 1 calc R
H61 H 0.3565 1.5313 0.6877 0.036 Uiso 1 1 calc R
C22 C 0.6085(9) 1.0453(7) 0.6055(5) 0.0336(18) Uani 1 1 d .
C23 C 0.8876(9) 1.0917(7) 0.7631(5) 0.0350(19) Uani 1 1 d .
H47 H 0.8003 1.0750 0.7313 0.053 Uiso 1 1 calc R
H48 H 0.9483 1.0165 0.7822 0.053 Uiso 1 1 calc R
H49 H 0.9672 1.1360 0.7224 0.053 Uiso 1 1 calc R
C24 C 0.9630(8) 1.6016(7) 0.8881(6) 0.040(2) Uani 1 1 d .
H50 H 1.0128 1.6105 0.8236 0.059 Uiso 1 1 calc R
H51 H 1.0053 1.5226 0.9104 0.059 Uiso 1 1 calc R
H52 H 0.9942 1.6628 0.9225 0.059 Uiso 1 1 calc R
C25 C 0.4025(9) 1.0464(7) 0.7473(5) 0.0353(19) Uani 1 1 d .
H53 H 0.3372 1.0849 0.8001 0.042 Uiso 1 1 calc R
B1 B 0.5650(10) 1.2465(8) 0.6769(6) 0.0296(19) Uani 1 1 d .
C26 C 0.2424(9) 1.3357(7) 0.7359(5) 0.0366(19) Uani 1 1 d .
H54 H 0.1520 1.4014 0.7301 0.055 Uiso 1 1 calc R
H55 H 0.2751 1.3394 0.7949 0.055 Uiso 1 1 calc R
H56 H 0.2022 1.2597 0.7315 0.055 Uiso 1 1 calc R
C27 C 0.8144(9) 1.3147(7) 0.5327(5) 0.0363(19) Uani 1 1 d .
H62 H 0.8108 1.3916 0.5555 0.044 Uiso 1 1 calc R
C28 C 0.5952(9) 0.9230(7) 0.5919(6) 0.040(2) Uani 1 1 d .
H57 H 0.6608 0.8831 0.5398 0.048 Uiso 1 1 calc R
C29 C 0.8043(9) 1.1664(7) 0.8472(5) 0.0361(19) Uani 1 1 d .

loop_
_atom_site_aniso_label
_atom_site_aniso_U_11
_atom_site_aniso_U_22
_atom_site_aniso_U_33
_atom_site_aniso_U_23
_atom_site_aniso_U_13
_atom_site_aniso_U_12
Br1 0.0329(5) 0.0380(5) 0.0519(6) -0.0007(4) -0.0021(4) -0.0013(4)
Br2 0.0360(5) 0.0433(5) 0.0362(5) -0.0074(4) 0.0021(4) -0.0020(4)
C1 0.030(4) 0.034(5) 0.032(5) -0.010(4) 0.003(3) 0.003(3)
N1 0.024(3) 0.040(4) 0.031(4) -0.016(3) 0.000(3) 0.005(3)
C2 0.027(4) 0.045(5) 0.024(4) -0.009(4) 0.001(3) 0.002(4)
C3 0.029(4) 0.035(5) 0.032(4) -0.008(4) -0.007(3) -0.004(3)
C4 0.050(5) 0.018(4) 0.031(4) -0.008(3) -0.005(4) 0.007(3)
C5 0.030(4) 0.037(5) 0.035(5) 0.008(4) -0.004(4) 0.000(3)
C6 0.026(4) 0.030(4) 0.030(4) -0.005(4) -0.004(3) 0.005(3)
C7 0.035(4) 0.031(5) 0.026(4) 0.000(4) -0.005(3) 0.002(3)
C8 0.024(4) 0.041(5) 0.029(4) -0.008(4) 0.001(3) 0.003(3)
C9 0.032(4) 0.030(4) 0.032(4) -0.015(4) 0.000(3) 0.003(3)
C10 0.030(4) 0.027(4) 0.035(5) -0.001(4) 0.004(3) 0.003(3)
C11 0.024(4) 0.031(4) 0.028(4) -0.005(3) -0.001(3) 0.003(3)
C12 0.038(4) 0.028(5) 0.048(5) -0.009(4) -0.005(4) 0.003(3)
C13 0.025(4) 0.039(5) 0.033(5) -0.015(4) -0.008(3) 0.002(3)
C14 0.029(4) 0.037(5) 0.024(4) -0.008(4) 0.005(3) -0.003(3)
C15 0.040(4) 0.042(5) 0.025(4) -0.006(4) -0.005(4) 0.003(4)
C16 0.037(4) 0.026(4) 0.039(5) -0.005(4) -0.011(4) -0.001(3)
C17 0.031(4) 0.034(5) 0.029(4) -0.016(4) 0.002(3) 0.006(3)
C18 0.027(4) 0.036(5) 0.027(4) -0.013(4) 0.007(3) 0.002(3)
C19 0.037(4) 0.039(5) 0.031(5) -0.017(4) -0.005(4) 0.004(4)
C20 0.038(4) 0.025(4) 0.048(5) -0.008(4) -0.009(4) 0.002(3)
C21 0.035(4) 0.023(4) 0.032(4) -0.003(3) -0.011(3) 0.004(3)
C22 0.029(4) 0.037(5) 0.035(5) -0.010(4) -0.009(3) 0.003(3)
C23 0.029(4) 0.039(5) 0.034(5) -0.009(4) -0.004(3) 0.005(3)
C24 0.026(4) 0.048(5) 0.043(5) -0.020(4) 0.001(4) -0.003(4)
C25 0.030(4) 0.037(5) 0.038(5) -0.012(4) -0.005(4) 0.000(3)
B1 0.028(4) 0.025(5) 0.031(5) -0.006(4) -0.001(4) 0.004(4)
C26 0.031(4) 0.033(5) 0.044(5) -0.015(4) -0.004(4) 0.000(3)
C27 0.043(4) 0.035(5) 0.027(4) -0.008(4) -0.003(4) 0.002(4)
C28 0.034(4) 0.042(5) 0.044(5) -0.013(4) -0.007(4) -0.002(4)
C29 0.028(4) 0.046(5) 0.032(5) -0.019(4) -0.004(3) 0.005(4)

loop_
_atom_type_symbol
_atom_type_description
_atom_type_scat_dispersion_real
_atom_type_scat_dispersion_imag
_atom_type_scat_source
C C 0.0033 0.0016 'International Tables Vol C Tables 4.2.6.8 and 6.1.1.4'
H H 0.0000 0.0000 'International Tables Vol C Tables 4.2.6.8 and 6.1.1.4'
B B 0.0013 0.0007 'International Tables Vol C Tables 4.2.6.8 and 6.1.1.4'
Br Br -0.2901 2.4595 'International Tables Vol C Tables 4.2.6.8 and 6.1.1.4'
N N 0.0061 0.0033 'International Tables Vol C Tables 4.2.6.8 and 6.1.1.4'

loop_
_geom_angle_atom_site_label_1
_geom_angle_atom_site_label_2
_geom_angle_atom_site_label_3
_geom_angle
C20 C1 C9 109.0(6)
C20 C1 C14 113.8(6)
C9 C1 C14 108.3(6)
C20 C1 C24 107.4(6)
C9 C1 C24 109.3(6)
C14 C1 C24 108.9(6)
C26 N1 C15 107.5(5)
C26 N1 C21 108.6(5)
C15 N1 C21 110.6(6)
C26 N1 B1 111.1(6)
C15 N1 B1 115.9(5)
C21 N1 B1 102.9(5)
C19 C2 C7 120.2(7)
C25 C3 C22 116.9(7)
C25 C3 B1 135.2(7)
C22 C3 B1 107.8(6)
C16 C5 C25 122.1(7)
C16 C5 Br1 118.2(6)
C25 C5 Br1 119.7(6)
C27 C6 C13 117.3(7)
C27 C6 B1 133.0(7)
C13 C6 B1 109.7(6)
C2 C7 C27 121.1(7)
C2 C7 Br2 119.1(6)
C27 C7 Br2 119.7(6)
C14 C8 C11 126.5(7)
C17 C10 C14 116.9(7)
C8 C11 C18 116.9(7)
C8 C11 C29 120.4(6)
C18 C11 C29 122.7(6)
C19 C13 C6 120.8(7)
C19 C13 C22 129.1(7)
C6 C13 C22 110.1(7)
C8 C14 C10 117.6(7)
C8 C14 C1 121.7(6)
C10 C14 C1 120.7(7)
C28 C16 C5 118.7(7)
C18 C17 C10 125.6(7)
C18 C17 C21 115.1(6)
C10 C17 C21 119.3(7)
C17 C18 C11 116.5(6)
C17 C18 B1 106.4(6)
C11 C18 B1 136.6(7)
C2 C19 C13 120.4(7)
C17 C21 N1 103.2(6)
C28 C22 C3 121.9(7)
C28 C22 C13 125.3(7)
C3 C22 C13 112.8(7)
C3 C25 C5 120.4(7)
C6 B1 C18 111.3(6)
C6 B1 C3 99.6(6)
C18 B1 C3 129.6(7)
C6 B1 N1 109.1(6)
C18 B1 N1 97.9(5)
C3 B1 N1 108.7(6)
C6 C27 C7 120.1(7)
C16 C28 C22 120.0(8)
C23 C29 C11 111.6(6)
C23 C29 C12 110.0(6)
C11 C29 C12 108.5(6)
C23 C29 C4 107.6(6)
C11 C29 C4 112.8(6)
C12 C29 C4 106.1(6)

loop_
_geom_bond_atom_site_label_1
_geom_bond_atom_site_label_2
_geom_bond_distance
Br1 C5 1.903(7)
Br2 C7 1.898(7)
C1 C20 1.510(10)
C1 C9 1.525(10)
C1 C14 1.540(10)
C1 C24 1.556(9)
N1 C26 1.487(9)
N1 C15 1.490(8)
N1 C21 1.528(9)
N1 B1 1.673(10)
C2 C19 1.348(10)
C2 C7 1.369(10)
C3 C25 1.387(10)
C3 C22 1.412(10)
C3 B1 1.641(11)
C4 C29 1.558(9)
C5 C16 1.393(10)
C5 C25 1.394(10)
C6 C27 1.393(10)
C6 C13 1.416(10)
C6 B1 1.625(11)
C7 C27 1.400(10)
C8 C14 1.363(10)
C8 C11 1.402(10)
C10 C17 1.409(10)
C10 C14 1.417(10)
C11 C18 1.430(9)
C11 C29 1.525(10)
C12 C29 1.538(10)
C13 C19 1.397(10)
C13 C22 1.460(10)
C16 C28 1.359(10)
C17 C18 1.395(10)
C17 C21 1.499(9)
C18 B1 1.634(11)
C22 C28 1.410(10)
C23 C29 1.508(10)

loop_
_geom_torsion_atom_site_label_1
_geom_torsion_atom_site_label_2
_geom_torsion_atom_site_label_3
_geom_torsion_atom_site_label_4
_geom_torsion
C19 C2 C7 C27 2.7(11)
C19 C2 C7 Br2 -179.4(5)
C14 C8 C11 C18 0.7(11)
C14 C8 C11 C29 -177.3(7)
C27 C6 C13 C19 -2.0(10)
B1 C6 C13 C19 179.0(6)
C27 C6 C13 C22 177.4(6)
B1 C6 C13 C22 -1.6(8)
C11 C8 C14 C10 0.5(11)
C11 C8 C14 C1 178.9(6)
C17 C10 C14 C8 -1.3(10)
C17 C10 C14 C1 -179.8(6)
C20 C1 C14 C8 173.4(7)
C9 C1 C14 C8 -65.2(8)
C24 C1 C14 C8 53.6(9)
C20 C1 C14 C10 -8.2(9)
C9 C1 C14 C10 113.2(7)
C24 C1 C14 C10 -128.0(7)
C25 C5 C16 C28 -0.6(11)
Br1 C5 C16 C28 179.4(5)
C14 C10 C17 C18 1.0(11)
C14 C10 C17 C21 -177.3(6)
C10 C17 C18 C11 0.2(11)
C21 C17 C18 C11 178.5(6)
C10 C17 C18 B1 -173.0(7)
C21 C17 C18 B1 5.3(8)
C8 C11 C18 C17 -1.0(9)
C29 C11 C18 C17 176.9(6)
C8 C11 C18 B1 169.4(8)
C29 C11 C18 B1 -12.6(12)
C7 C2 C19 C13 -3.1(11)
C6 C13 C19 C2 2.8(11)
C22 C13 C19 C2 -176.5(7)
C18 C17 C21 N1 19.7(8)
C10 C17 C21 N1 -161.8(6)
C26 N1 C21 C17 83.1(7)
C15 N1 C21 C17 -159.1(6)
B1 N1 C21 C17 -34.7(6)
C25 C3 C22 C28 -0.1(11)
B1 C3 C22 C28 178.6(7)
C25 C3 C22 C13 -178.6(6)
B1 C3 C22 C13 0.2(8)
C19 C13 C22 C28 1.9(12)
C6 C13 C22 C28 -177.5(7)
C19 C13 C22 C3 -179.7(7)
C6 C13 C22 C3 1.0(9)
C22 C3 C25 C5 -0.5(11)
B1 C3 C25 C5 -178.8(7)
C16 C5 C25 C3 0.9(11)
Br1 C5 C25 C3 -179.2(5)
C27 C6 B1 C18 -37.8(11)
C13 C6 B1 C18 141.0(6)
C27 C6 B1 C3 -177.2(8)
C13 C6 B1 C3 1.6(7)
C27 C6 B1 N1 69.1(10)
C13 C6 B1 N1 -112.1(7)
C17 C18 B1 C6 88.7(7)
C11 C18 B1 C6 -82.5(10)
C17 C18 B1 C3 -147.7(7)
C11 C18 B1 C3 41.2(13)
C17 C18 B1 N1 -25.4(7)
C11 C18 B1 N1 163.5(8)
C25 C3 B1 C6 177.4(8)
C22 C3 B1 C6 -1.0(7)
C25 C3 B1 C18 49.3(13)
C22 C3 B1 C18 -129.1(7)
C25 C3 B1 N1 -68.6(11)
C22 C3 B1 N1 113.0(6)
C26 N1 B1 C6 164.6(6)
C15 N1 B1 C6 41.5(8)
C21 N1 B1 C6 -79.4(6)
C26 N1 B1 C18 -79.6(6)
C15 N1 B1 C18 157.3(6)
C21 N1 B1 C18 36.4(6)
C26 N1 B1 C3 57.0(7)
C15 N1 B1 C3 -66.1(8)
C21 N1 B1 C3 173.0(6)
C13 C6 C27 C7 1.6(11)
B1 C6 C27 C7 -179.7(7)
C2 C7 C27 C6 -2.0(11)
Br2 C7 C27 C6 -179.9(5)
C5 C16 C28 C22 0.0(11)
C3 C22 C28 C16 0.4(11)
C13 C22 C28 C16 178.7(7)
C8 C11 C29 C23 -131.2(7)
C18 C11 C29 C23 50.9(9)
C8 C11 C29 C12 107.4(7)
C18 C11 C29 C12 -70.5(8)
C8 C11 C29 C4 -9.8(9)
C18 C11 C29 C4 172.3(6)
